data_7104726
loop_
_publ_author_name
'Kamps, Ina'
'Mix, Andreas'
'Berger, Raphael J F'
'Neumann, Beate'
'Stammler, Hans-Georg'
'Mitzel, Norbert W'

_publ_section_title
;
 Two diamino-substituted lithiocarbanions in one molecule.
;
_journal_issue 37
_journal_name_full 'Chemical communications (Cambridge, England)'
_journal_page_first 5558
_journal_page_last 5560
_journal_paper_doi 10.1039/b909561f
_journal_volume 34
_journal_year 2009
_chemical_formula_moiety 'C22 H44 Li4 N8'
_chemical_formula_sum 'C22 H44 Li4 N8'
_chemical_formula_weight 448.41
_chemical_name_systematic ?
_space_group_IT_number 114
_symmetry_cell_setting tetragonal
_symmetry_space_group_name_Hall 'P -4 2n'
_symmetry_space_group_name_H-M 'P -4 21 c'
_atom_sites_solution_hydrogens geom
_atom_sites_solution_primary direct
_atom_sites_solution_secondary difmap
_audit_creation_method SHELXL-97
_cell_angle_alpha 90.00
_cell_angle_beta 90.00
_cell_angle_gamma 90.00
_cell_formula_units_Z 2
_cell_length_a 11.5563(3)
_cell_length_b 11.5563(3)
_cell_length_c 9.7046(4)
_cell_measurement_reflns_used 4763
_cell_measurement_temperature 100(2)
_cell_measurement_theta_max 27.485
_cell_measurement_theta_min 2.910
_cell_volume 1296.03(7)
_computing_cell_refinement 'HKL Scalepack (Otwinowski & Minor 1997)'
_computing_data_collection 'Collect, Bruker AXS, 2004'
_computing_data_reduction 'Denzo and Scalepack (Otwinowski & Minor, 1997)'
_computing_molecular_graphics 'SHELXTL-PLUS (1990)'
_computing_publication_material 'SHELXL-97 (Sheldrick, 1997)'
_computing_structure_refinement 'SHELXL-97 (Sheldrick, 1997)'
_computing_structure_solution 'SHELXS-97 (Sheldrick, 1990)'
_diffrn_ambient_temperature 100(2)
_diffrn_measured_fraction_theta_full 0.997
_diffrn_measured_fraction_theta_max 0.997
_diffrn_measurement_device_type KappaCCD
_diffrn_measurement_method CCD
_diffrn_radiation_monochromator graphite
_diffrn_radiation_source 'fine-focus sealed tube'
_diffrn_radiation_type MoK\a
_diffrn_radiation_wavelength 0.71073
_diffrn_reflns_av_R_equivalents 0.040
_diffrn_reflns_av_sigmaI/netI 0.0256
_diffrn_reflns_limit_h_max 15
_diffrn_reflns_limit_h_min -15
_diffrn_reflns_limit_k_max 15
_diffrn_reflns_limit_k_min -15
_diffrn_reflns_limit_l_max 12
_diffrn_reflns_limit_l_min -12
_diffrn_reflns_number 8704
_diffrn_reflns_theta_full 27.47
_diffrn_reflns_theta_max 27.47
_diffrn_reflns_theta_min 3.53
_exptl_absorpt_coefficient_mu 0.069
_exptl_absorpt_correction_T_max 0.9877
_exptl_absorpt_correction_T_min 0.9796
_exptl_absorpt_correction_type multi-scan
_exptl_absorpt_process_details 'Denzo and Scalepack (Otwinowski & Minor, 1997)'
_exptl_crystal_colour Colourless
_exptl_crystal_density_diffrn 1.149
_exptl_crystal_density_method 'not measured'
_exptl_crystal_description fragment
_exptl_crystal_F_000 488
_exptl_crystal_size_max 0.30
_exptl_crystal_size_mid 0.29
_exptl_crystal_size_min 0.18
_refine_diff_density_max 0.153
_refine_diff_density_min -0.186
_refine_diff_density_rms 0.036
_refine_ls_abs_structure_details 'Flack H D (1983), Acta Cryst. A39, 876-881'
_refine_ls_abs_structure_Flack 10(10)
_refine_ls_extinction_method none
_refine_ls_goodness_of_fit_ref 1.057
_refine_ls_hydrogen_treatment mixed
_refine_ls_matrix_type full
_refine_ls_number_parameters 94
_refine_ls_number_reflns 861
_refine_ls_number_restraints 0
_refine_ls_restrained_S_all 1.057
_refine_ls_R_factor_all 0.0364
_refine_ls_R_factor_gt 0.0320
_refine_ls_shift/su_max 0.000
_refine_ls_shift/su_mean 0.000
_refine_ls_structure_factor_coef Fsqd
_refine_ls_weighting_details 'calc w=1/[\s^2^(Fo^2^)+(0.0547P)^2^+0.0885P] where P=(Fo^2^+2Fc^2^)/3'
_refine_ls_weighting_scheme calc
_refine_ls_wR_factor_gt 0.0813
_refine_ls_wR_factor_ref 0.0842
_reflns_number_gt 785
_reflns_number_total 861
_reflns_threshold_expression >2sigma(I)
_cod_data_source_file b909561f.txt
_cod_data_source_block compound_1
_cod_depositor_comments
;
The following automatic conversions were performed:
'_symmetry_cell_setting' value 'Tetragonal' changed to 'tetragonal'
according to '/home/saulius/struct/CIF-dictionaries/cif_core.dic'
dictionary named 'cif_core.dic' version 2.4.1 from 2010-06-29.

Automatic conversion script
Id: cif_fix_enum 1527 2010-12-29 10:47:43Z saulius 
;
_cod_database_code 7104726

loop_
_symmetry_equiv_pos_as_xyz
'x, y, z'
'-x, -y, z'
'x+1/2, -y+1/2, -z+1/2'
'-x+1/2, y+1/2, -z+1/2'
'y+1/2, x+1/2, z+1/2'
'-y+1/2, -x+1/2, z+1/2'
'-y, x, -z'
'y, -x, -z'

loop_
_atom_site_label
_atom_site_type_symbol
_atom_site_fract_x
_atom_site_fract_y
_atom_site_fract_z
_atom_site_U_iso_or_equiv
_atom_site_adp_type
_atom_site_occupancy
_atom_site_symmetry_multiplicity
_atom_site_calc_flag
_atom_site_refinement_flags
_atom_site_disorder_assembly
_atom_site_disorder_group
N1 N 0.40418(10) 0.45219(10) 0.22277(13) 0.0147(3) Uani 1 1 d . . .
N2 N 0.35460(11) 0.28194(11) 0.08429(13) 0.0167(3) Uani 1 1 d . . .
Li1 Li 0.6130(2) 0.4146(2) 0.0695(3) 0.0198(6) Uani 1 1 d . . .
C1 C 0.45150(13) 0.34749(13) 0.15009(15) 0.0154(3) Uani 1 1 d . . .
H1 H 0.4813(14) 0.2996(15) 0.2243(18) 0.021(4) Uiso 1 1 d . . .
C2 C 0.25785(13) 0.25402(13) 0.17796(15) 0.0192(3) Uani 1 1 d . . .
H2A H 0.2839 0.1957 0.2460 0.023 Uiso 1 1 calc R . .
H2B H 0.1937 0.2197 0.1241 0.023 Uiso 1 1 calc R . .
C3 C 0.21392(12) 0.36011(12) 0.25356(17) 0.0206(4) Uani 1 1 d . . .
H3A H 0.1757 0.4130 0.1875 0.025 Uiso 1 1 calc R . .
H3B H 0.1560 0.3366 0.3233 0.025 Uiso 1 1 calc R . .
C4 C 0.31303(12) 0.42226(13) 0.32354(16) 0.0185(3) Uani 1 1 d . . .
H4A H 0.2839 0.4937 0.3678 0.022 Uiso 1 1 calc R . .
H4B H 0.3461 0.3721 0.3963 0.022 Uiso 1 1 calc R . .
C5 C 0.40228(15) 0.17209(14) 0.03547(18) 0.0212(4) Uani 1 1 d . . .
H5A H 0.4319(15) 0.1248(15) 0.113(2) 0.029(5) Uiso 1 1 d . . .
H5B H 0.4687(17) 0.1854(16) -0.024(2) 0.030(5) Uiso 1 1 d . . .
H5C H 0.3426(17) 0.1271(16) -0.018(2) 0.027(5) Uiso 1 1 d . . .
C6 C 0.5000 0.5000 0.3040(2) 0.0158(4) Uani 1 2 d S . .
H6A H 0.4692 0.5618 0.3643 0.019 Uiso 0.50 1 calc PR . .
H6B H 0.5308 0.4382 0.3643 0.019 Uiso 0.50 1 calc PR . .

loop_
_atom_site_aniso_label
_atom_site_aniso_U_11
_atom_site_aniso_U_22
_atom_site_aniso_U_33
_atom_site_aniso_U_23
_atom_site_aniso_U_13
_atom_site_aniso_U_12
N1 0.0139(5) 0.0157(6) 0.0145(6) -0.0009(5) 0.0010(5) -0.0014(5)
N2 0.0168(6) 0.0172(6) 0.0160(6) 0.0005(5) 0.0020(5) -0.0035(5)
Li1 0.0186(12) 0.0223(13) 0.0186(13) -0.0001(10) 0.0020(11) -0.0017(11)
C1 0.0160(7) 0.0151(7) 0.0151(7) -0.0004(6) -0.0016(6) -0.0011(5)
C2 0.0180(7) 0.0209(7) 0.0187(7) 0.0020(6) -0.0002(6) -0.0047(6)
C3 0.0153(6) 0.0224(7) 0.0243(8) 0.0031(6) 0.0052(6) -0.0024(6)
C4 0.0192(7) 0.0176(7) 0.0187(8) 0.0009(6) 0.0049(6) 0.0008(6)
C5 0.0242(8) 0.0183(7) 0.0211(8) -0.0022(6) 0.0020(7) -0.0043(7)
C6 0.0184(10) 0.0158(9) 0.0134(10) 0.000 0.000 0.0002(8)

loop_
_atom_type_symbol
_atom_type_description
_atom_type_scat_dispersion_real
_atom_type_scat_dispersion_imag
_atom_type_scat_source
C C 0.0033 0.0000 'International Tables Vol C Tables 4.2.6.8 and 6.1.1.4'
H H 0.0000 0.0000 'International Tables Vol C Tables 4.2.6.8 and 6.1.1.4'
N N 0.0061 0.0000 'International Tables Vol C Tables 4.2.6.8 and 6.1.1.4'
Li Li -0.0003 0.0000 'International Tables Vol C Tables 4.2.6.8 and 6.1.1.4'

loop_
_geom_angle_atom_site_label_1
_geom_angle_atom_site_label_2
_geom_angle_atom_site_label_3
_geom_angle
_geom_angle_site_symmetry_1
_geom_angle_site_symmetry_3
_geom_angle_publ_flag
C6 N1 C4 105.69(11) . . ?
C6 N1 C1 106.30(9) . . ?
C4 N1 C1 112.41(11) . . ?
C6 N1 Li1 99.89(10) . 2_665 ?
C4 N1 Li1 124.02(11) . 2_665 ?
C1 N1 Li1 106.57(11) . 2_665 ?
C5 N2 C2 107.16(11) . . ?
C5 N2 C1 107.21(11) . . ?
C2 N2 C1 114.51(11) . . ?
C5 N2 Li1 98.69(12) . 8_565 ?
C2 N2 Li1 146.69(12) . 8_565 ?
C1 N2 Li1 75.93(10) . 8_565 ?
N2 Li1 N1 143.37(14) 7_655 2_665 ?
N2 Li1 C1 130.78(14) 7_655 . ?
N1 Li1 C1 85.83(10) 2_665 . ?
N2 Li1 C1 40.77(7) 7_655 7_655 ?
N1 Li1 C1 123.06(12) 2_665 7_655 ?
C1 Li1 C1 126.30(13) . 7_655 ?
N2 Li1 Li1 95.74(15) 7_655 8_565 ?
N1 Li1 Li1 110.78(10) 2_665 8_565 ?
C1 Li1 Li1 53.29(9) . 8_565 ?
C1 Li1 Li1 73.47(12) 7_655 8_565 ?
N2 Li1 Li1 89.62(15) 7_655 7_655 ?
N1 Li1 Li1 74.03(10) 2_665 7_655 ?
C1 Li1 Li1 112.68(9) . 7_655 ?
C1 Li1 Li1 51.46(11) 7_655 7_655 ?
Li1 Li1 Li1 75.30(9) 8_565 7_655 ?
N2 Li1 C5 32.54(6) 7_655 7_655 ?
N1 Li1 C5 112.67(11) 2_665 7_655 ?
C1 Li1 C5 155.97(13) . 7_655 ?
C1 Li1 C5 57.08(8) 7_655 7_655 ?
Li1 Li1 C5 126.39(16) 8_565 7_655 ?
Li1 Li1 C5 87.97(13) 7_655 7_655 ?
N2 Li1 Li1 132.70(8) 7_655 2_665 ?
N1 Li1 Li1 59.65(8) 2_665 2_665 ?
C1 Li1 Li1 61.89(9) . 2_665 ?
C1 Li1 Li1 92.77(8) 7_655 2_665 ?
Li1 Li1 Li1 52.35(5) 8_565 2_665 ?
Li1 Li1 Li1 52.35(5) 7_655 2_665 ?
C5 Li1 Li1 140.27(12) 7_655 2_665 ?
N2 C1 N1 109.61(11) . . ?
N2 C1 Li1 132.24(12) . . ?
N1 C1 Li1 101.21(11) . . ?
N2 C1 Li1 63.30(10) . 8_565 ?
N1 C1 Li1 102.41(11) . 8_565 ?
Li1 C1 Li1 75.25(11) . 8_565 ?
N2 C1 H1 107.1(10) . . ?
N1 C1 H1 103.9(10) . . ?
Li1 C1 H1 99.5(10) . . ?
Li1 C1 H1 153.7(10) 8_565 . ?
N2 C2 C3 112.00(12) . . ?
N2 C2 H2A 109.2 . . ?
C3 C2 H2A 109.2 . . ?
N2 C2 H2B 109.2 . . ?
C3 C2 H2B 109.2 . . ?
H2A C2 H2B 107.9 . . ?
C4 C3 C2 110.34(12) . . ?
C4 C3 H3A 109.6 . . ?
C2 C3 H3A 109.6 . . ?
C4 C3 H3B 109.6 . . ?
C2 C3 H3B 109.6 . . ?
H3A C3 H3B 108.1 . . ?
N1 C4 C3 110.70(12) . . ?
N1 C4 H4A 109.5 . . ?
C3 C4 H4A 109.5 . . ?
N1 C4 H4B 109.5 . . ?
C3 C4 H4B 109.5 . . ?
H4A C4 H4B 108.1 . . ?
N2 C5 Li1 48.77(9) . 8_565 ?
N2 C5 H5A 111.1(11) . . ?
Li1 C5 H5A 141.1(10) 8_565 . ?
N2 C5 H5B 110.6(11) . . ?
Li1 C5 H5B 65.6(11) 8_565 . ?
H5A C5 H5B 105.4(15) . . ?
N2 C5 H5C 110.9(9) . . ?
Li1 C5 H5C 108.6(11) 8_565 . ?
H5A C5 H5C 110.0(14) . . ?
H5B C5 H5C 108.6(15) . . ?
N1 C6 N1 115.01(17) 2_665 . ?
N1 C6 H6A 108.5 2_665 . ?
N1 C6 H6A 108.5 . . ?
N1 C6 H6B 108.5 2_665 . ?
N1 C6 H6B 108.5 . . ?
H6A C6 H6B 107.5 . . ?

loop_
_geom_bond_atom_site_label_1
_geom_bond_atom_site_label_2
_geom_bond_distance
_geom_bond_site_symmetry_2
_geom_bond_publ_flag
N1 C6 1.4673(16) . ?
N1 C4 1.4783(18) . ?
N1 C1 1.5035(18) . ?
N1 Li1 2.149(3) 2_665 ?
N2 C5 1.463(2) . ?
N2 C2 1.4767(19) . ?
N2 C1 1.4952(18) . ?
N2 Li1 2.045(3) 8_565 ?
Li1 N2 2.045(3) 7_655 ?
Li1 N1 2.149(3) 2_665 ?
Li1 C1 2.167(3) . ?
Li1 C1 2.221(3) 7_655 ?
Li1 Li1 2.679(4) 8_565 ?
Li1 Li1 2.679(4) 7_655 ?
Li1 C5 2.688(3) 7_655 ?
Li1 Li1 3.273(5) 2_665 ?
C1 Li1 2.221(3) 8_565 ?
C1 H1 0.971(18) . ?
C2 C3 1.516(2) . ?
C2 H2A 0.9900 . ?
C2 H2B 0.9900 . ?
C3 C4 1.5129(19) . ?
C3 H3A 0.9900 . ?
C3 H3B 0.9900 . ?
C4 H4A 0.9900 . ?
C4 H4B 0.9900 . ?
C5 Li1 2.688(3) 8_565 ?
C5 H5A 0.995(19) . ?
C5 H5B 0.97(2) . ?
C5 H5C 1.01(2) . ?
C6 N1 1.4672(16) 2_665 ?
C6 H6A 0.9900 . ?
C6 H6B 0.9900 . ?
